data_7128224
loop_
_publ_author_name
'Ward, Jas S.'
'Frontera, Antonio'
'Rissanen, Kari'

_publ_section_title
;
 Nucleophilic iodonium interactions (NIIs) in 2-coordinate iodine(I) and
 silver(I) complexes.
;
_journal_issue 41
_journal_name_full 'Chemical communications (Cambridge, England)'
_journal_page_first 5094
_journal_page_last 5097
_journal_paper_doi 10.1039/d1cc01505b
_journal_volume 57
_journal_year 2021
_chemical_formula_moiety 'C12 H14 I N2, C12 H14 Ag N2, 2(F6 P)'
_chemical_formula_sum 'C24 H28 Ag F12 I N4 P2'
_chemical_formula_weight 897.21
_space_group_crystal_system monoclinic
_space_group_IT_number 14
_space_group_name_Hall '-P 2yn'
_space_group_name_H-M_alt 'P 1 21/n 1'
_atom_sites_solution_hydrogens geom
_atom_sites_solution_primary dual
_audit_creation_date 2020-11-29
_audit_creation_method
;
Olex2 1.2
(compiled 2018.05.29 svn.r3508 for OlexSys, GUI svn.r5506)
;
_audit_update_record
;
2021-02-24 deposited with the CCDC.	2021-04-20 downloaded from the CCDC.
;
_cell_angle_alpha 90
_cell_angle_beta 94.2940(10)
_cell_angle_gamma 90
_cell_formula_units_Z 8
_cell_length_a 6.98970(10)
_cell_length_b 43.9504(4)
_cell_length_c 20.8689(3)
_cell_measurement_reflns_used 34657
_cell_measurement_temperature 120.01(10)
_cell_measurement_theta_max 76.5910
_cell_measurement_theta_min 2.8800
_cell_volume 6392.93(14)
_computing_cell_refinement 'CrysAlisPro 1.171.40.84a (Rigaku OD, 2020)'
_computing_data_collection 'CrysAlisPro 1.171.40.84a (Rigaku OD, 2020)'
_computing_data_reduction 'CrysAlisPro 1.171.40.84a (Rigaku OD, 2020)'
_computing_molecular_graphics 'Olex2 (Dolomanov et al., 2009)'
_computing_publication_material 'Olex2 (Dolomanov et al., 2009)'
_computing_structure_refinement 'ShelXL (Sheldrick, 2015)'
_computing_structure_solution 'ShelXT (Sheldrick, 2015)'
_diffrn_ambient_environment N~2~
_diffrn_ambient_temperature 120.01(10)
_diffrn_detector 'CCD plate'
_diffrn_detector_area_resol_mean 5.1977
_diffrn_detector_type Atlas
_diffrn_measured_fraction_theta_full 1.000
_diffrn_measured_fraction_theta_max 0.999
_diffrn_measurement_details
;
List of Runs (angles in degrees, time in seconds):

  # Type    Start    End  Width  t~exp~   \w     \q     \k     \f   Frames
#--------------------------------------------------------------------------
  1  \w   -116.00 -18.00   1.00    2.00    --  -41.90 -37.00-120.00   98
  2  \w   -115.00 -14.00   1.00    2.00    --  -41.90 -57.00   0.00  101
  3  \w      6.00  83.00   1.00    2.00    --   41.90 -99.00-150.00   77
  4  \w    -21.00  74.00   1.00    2.00    --   41.90 -77.00 120.00   95
  5  \w    104.00 178.00   1.00    8.00    --  112.00 111.00-120.00   74
  6  \w     86.00 178.00   1.00    8.00    --  112.00  45.00 -30.00   92
  7  \w     40.00 141.00   1.00    8.00    --  112.00 -61.00-120.00  101
  8  \w     36.00 109.00   1.00    8.00    --  112.00-111.00-180.00   73
  9  \w     29.00 107.00   1.00    8.00    --  112.00 -94.00  60.00   78
 10  \w    104.00 178.00   1.00    8.00    --  112.00 111.00-150.00   74
 11  \w     36.00 109.00   1.00    8.00    --  112.00-111.00  30.00   73
 12  \w     40.00 141.00   1.00    8.00    --  112.00 -61.00 150.00  101
 13  \w     36.00 109.00   1.00    8.00    --  112.00-111.00-120.00   73
 14  \w     84.00 178.00   1.00    8.00    --  112.00  30.00 -60.00   94
 15  \w     86.00 178.00   1.00    8.00    --  112.00  45.00  30.00   92
 16  \w   -115.00 -14.00   1.00    2.00    --  -41.90 -57.00 120.00  101
 17  \w      8.00  34.00   1.00    2.00    --   41.90  83.00-105.08   26
 18  \w      7.00  33.00   1.00    2.00    --   41.90  84.00 137.05   26
 19  \w    -30.00  70.00   1.00    2.00    --   41.90 -57.00 -30.00  100
 20  \w      8.00  34.00   1.00    2.00    --   41.90  83.00  16.56   26
 21  \w     82.00 178.00   1.00    8.00    --  112.00  64.00  68.44   96
 22  \w     83.00 178.00   1.00    8.00    --  112.00  61.00-120.00   95
 23  \w     59.00 178.00   1.00    8.00    --  112.00  15.00-180.00  119
 24  \w     83.00 178.00   1.00    8.00    --  112.00  61.00 120.00   95
 25  \w     85.00 178.00   1.00    8.00    --  112.00  50.00   3.58   93
 26  \w     82.00 178.00   1.00    8.00    --  112.00  65.00 165.72   96
 27  \w     86.00 178.00   1.00    8.00    --  112.00  45.00  60.00   92
 28  \w     83.00 178.00   1.00    8.00    --  112.00  63.00 -68.70   95
 29  \w     82.00 178.00   1.00    8.00    --  112.00  64.00-172.57   96
 30  \w     84.00 178.00   1.00    8.00    --  112.00  30.00-120.00   94
;
_diffrn_measurement_device 'four-circle diffractometer'
_diffrn_measurement_device_type 'SuperNova, Dual, Cu at home/near, Atlas'
_diffrn_measurement_method '\w scans'
_diffrn_orient_matrix_type 'CrysAlisPro convention (1999,Acta A55,543-557)'
_diffrn_orient_matrix_UB_11 0.2112450000
_diffrn_orient_matrix_UB_12 -0.0050028000
_diffrn_orient_matrix_UB_13 -0.0137009000
_diffrn_orient_matrix_UB_21 0.0051871000
_diffrn_orient_matrix_UB_22 0.0318337000
_diffrn_orient_matrix_UB_23 -0.0307154000
_diffrn_orient_matrix_UB_31 0.0647966000
_diffrn_orient_matrix_UB_32 0.0137913000
_diffrn_orient_matrix_UB_33 0.0659488000
_diffrn_radiation_monochromator mirror
_diffrn_radiation_probe x-ray
_diffrn_radiation_type CuK\a
_diffrn_radiation_wavelength 1.54184
_diffrn_reflns_av_R_equivalents 0.0627
_diffrn_reflns_av_unetI/netI 0.0331
_diffrn_reflns_Laue_measured_fraction_full 1.000
_diffrn_reflns_Laue_measured_fraction_max 0.999
_diffrn_reflns_limit_h_max 8
_diffrn_reflns_limit_h_min -8
_diffrn_reflns_limit_k_max 54
_diffrn_reflns_limit_k_min -54
_diffrn_reflns_limit_l_max 25
_diffrn_reflns_limit_l_min -24
_diffrn_reflns_number 99904
_diffrn_reflns_point_group_measured_fraction_full 1.000
_diffrn_reflns_point_group_measured_fraction_max 0.999
_diffrn_reflns_theta_full 67.684
_diffrn_reflns_theta_max 72.119
_diffrn_reflns_theta_min 2.349
_diffrn_source 'micro-focus sealed X-ray tube'
_diffrn_source_type 'SuperNova (Cu) X-ray Source'
_exptl_absorpt_coefficient_mu 14.454
_exptl_absorpt_correction_T_max 0.600
_exptl_absorpt_correction_T_min 0.251
_exptl_absorpt_correction_type analytical
_exptl_absorpt_process_details
;
CrysAlisPro 1.171.40.84a (Rigaku Oxford Diffraction, 2020)
Analytical numeric absorption correction using a multifaceted crystal
model based on expressions derived by R.C. Clark & J.S. Reid.
(Clark, R. C. & Reid, J. S. (1995). Acta Cryst. A51, 887-897)
Empirical absorption correction using spherical harmonics,
implemented in SCALE3 ABSPACK scaling algorithm.
;
_exptl_crystal_colour colourless
_exptl_crystal_colour_primary colourless
_exptl_crystal_density_diffrn 1.864
_exptl_crystal_description block
_exptl_crystal_F_000 3504
_exptl_crystal_recrystallization_method 'Re-crystallisation from solvent: DCM/pentane'
_exptl_crystal_size_max 0.132
_exptl_crystal_size_mid 0.079
_exptl_crystal_size_min 0.046
_refine_diff_density_max 1.693
_refine_diff_density_min -1.161
_refine_diff_density_rms 0.131
_refine_ls_extinction_method none
_refine_ls_goodness_of_fit_ref 1.040
_refine_ls_hydrogen_treatment constr
_refine_ls_matrix_type full
_refine_ls_number_parameters 804
_refine_ls_number_reflns 12588
_refine_ls_number_restraints 144
_refine_ls_restrained_S_all 1.098
_refine_ls_R_factor_all 0.0609
_refine_ls_R_factor_gt 0.0555
_refine_ls_shift/su_max 0.001
_refine_ls_shift/su_mean 0.000
_refine_ls_structure_factor_coef Fsqd
_refine_ls_weighting_details 'w=1/[\s^2^(Fo^2^)+(0.0767P)^2^+27.4382P] where P=(Fo^2^+2Fc^2^)/3'
_refine_ls_weighting_scheme calc
_refine_ls_wR_factor_gt 0.1458
_refine_ls_wR_factor_ref 0.1506
_reflns_Friedel_coverage 0.000
_reflns_number_gt 11321
_reflns_number_total 12588
_reflns_threshold_expression 'I > 2\s(I)'
_cod_data_source_file d1cc01505b2.cif
_cod_data_source_block 2c
_cod_depositor_comments 'Adding full bibliography for 7128218--7128225.cif.'
_cod_database_code 7128224
_shelxl_version_number 2014/6
_shelx_space_group_comment
;
The symmetry employed for this shelxl refinement is uniquely defined
by the following loop, which should always be used as a source of
symmetry information in preference to the above space-group names.
They are only intended as comments.
;
_reflns_odcompleteness_completeness 99.84
_reflns_odcompleteness_iscentric 1
_reflns_odcompleteness_theta 71.98
_olex2_refinement_description
;
1. Fixed Uiso
 At 1.2 times of:
  All C(H) groups
 At 1.5 times of:
  All C(H,H,H) groups
2. Rigid body (RIGU) restrains
3.a Aromatic/amide H refined with riding coordinates:
 C2(H2), C3(H3), C5(H5), C6(H6), C12(H12), C13(H13), C15(H15), C16(H16),
 C22(H22), C23(H23), C25(H25), C26(H26), C32(H32), C33(H33), C35(H35), C36(H36),
  C42(H42), C43(H43), C45(H45), C46(H46), C52(H52), C53(H53), C55(H55),
 C56(H56), C62(H62), C63(H63), C65(H65), C66(H66), C72(H72), C73(H73), C75(H75),
  C76(H76)
3.b Idealised Me refined as rotating group:
 C7(H7A,H7B,H7C), C17(H17A,H17B,H17C), C27(H27A,H27B,H27C), C37(H37A,H37B,
 H37C), C47(H47A,H47B,H47C), C57(H57A,H57B,H57C), C67(H67A,H67B,H67C), C77(H77A,
 H77B,H77C)
;
_ins_header
;
TITL OHD159_2_numabs_ana in P2(1)/n 
REM P2(1)/n (#14 in standard setting)
CELL 1.54184   6.989743  43.950367  20.868914  90.0000  94.2942  90.0000
ZERR    8.00   0.000085   0.000396   0.000251   0.0000   0.0011   0.0000
LATT  1
SYMM -x+1/2, y+1/2,-z+1/2 
SFAC C H N F P Ag I
UNIT 192.00 224.00 32.00 96.00 16.00 8.00 8.00
TREF
HKLF 4
END
;
_olex2_submission_special_instructions 'No special instructions were received'
_oxdiff_exptl_absorpt_empirical_details
;
Empirical correction (ABSPACK) includes:
- Absorption correction using spherical harmonics
- Frame scaling
;
_oxdiff_exptl_absorpt_empirical_full_max 1.428
_oxdiff_exptl_absorpt_empirical_full_min 0.688

loop_
_space_group_symop_operation_xyz
'x, y, z'
'-x+1/2, y+1/2, -z+1/2'
'-x, -y, -z'
'x-1/2, -y-1/2, z-1/2'

loop_
_atom_site_label
_atom_site_type_symbol
_atom_site_fract_x
_atom_site_fract_y
_atom_site_fract_z
_atom_site_U_iso_or_equiv
_atom_site_adp_type
_atom_site_occupancy
_atom_site_site_symmetry_order
_atom_site_calc_flag
_atom_site_refinement_flags_posn
_atom_site_refinement_flags_adp
_atom_site_refinement_flags_occupancy
_atom_site_disorder_assembly
_atom_site_disorder_group
I1 I 0.72426(5) 0.30282(2) 0.86622(2) 0.03570(10) Uani 1 1 d . . . . .
I2 I 0.96119(7) 0.44251(2) 0.40070(2) 0.04883(12) Uani 1 1 d . . . . .
Ag1 Ag 0.22298(7) 0.31513(2) 0.84854(2) 0.04351(13) Uani 1 1 d . . . . .
Ag2 Ag 0.47581(8) 0.43504(2) 0.34498(2) 0.04783(13) Uani 1 1 d . . . . .
P101 P 0.3000(2) 0.24504(3) 0.98916(7) 0.0357(3) Uani 1 1 d . U . . .
P111 P 0.4012(3) 0.38412(3) 0.72814(7) 0.0417(4) Uani 1 1 d . U . . .
P121 P 0.8220(4) 0.37307(4) 0.23929(9) 0.0616(6) Uani 1 1 d . U . . .
P131 P 0.5000 0.5000 0.5000 0.0593(8) Uani 1 2 d S TU P . .
P141 P 1.0000 0.5000 0.0000 0.0333(4) Uani 1 2 d S T P . .
F102 F 0.1771(10) 0.26414(12) 0.9370(3) 0.0902(17) Uani 1 1 d . U . . .
F103 F 0.2064(9) 0.21557(12) 0.9581(3) 0.0863(16) Uani 1 1 d . U . . .
F104 F 0.4255(10) 0.22618(13) 1.0403(3) 0.0883(16) Uani 1 1 d . U . . .
F105 F 0.3897(10) 0.27447(13) 1.0211(4) 0.104(2) Uani 1 1 d . U . . .
F106 F 0.4591(11) 0.2397(2) 0.9412(3) 0.113(2) Uani 1 1 d . U . . .
F107 F 0.1409(10) 0.2487(2) 1.0357(3) 0.114(2) Uani 1 1 d . U . . .
F112 F 0.5735(10) 0.39779(16) 0.6964(3) 0.1008(19) Uani 1 1 d . U . . .
F113 F 0.3491(10) 0.36390(10) 0.6664(2) 0.0781(15) Uani 1 1 d . U . . .
F114 F 0.2184(11) 0.37036(15) 0.7593(3) 0.105(2) Uani 1 1 d . U . . .
F115 F 0.4536(8) 0.40394(10) 0.7910(2) 0.0697(13) Uani 1 1 d . U . . .
F116 F 0.2756(11) 0.41096(13) 0.6995(3) 0.0960(18) Uani 1 1 d . U . . .
F117 F 0.5053(13) 0.35655(13) 0.7597(3) 0.115(2) Uani 1 1 d . U . . .
F122 F 0.6096(13) 0.38071(17) 0.1989(4) 0.120(2) Uani 1 1 d . U . . .
F123 F 0.7101(11) 0.34376(15) 0.2599(3) 0.1039(19) Uani 1 1 d . U . . .
F124 F 0.9947(13) 0.3647(2) 0.2757(4) 0.143(3) Uani 1 1 d . U . . .
F125 F 0.8709(12) 0.40424(13) 0.2118(3) 0.105(2) Uani 1 1 d . U . . .
F126 F 0.7475(13) 0.38978(15) 0.2998(3) 0.114(2) Uani 1 1 d . U . . .
F127 F 0.8784(9) 0.35659(12) 0.1760(3) 0.0844(16) Uani 1 1 d . U . . .
F132 F 0.3659(12) 0.52666(15) 0.4772(4) 0.120(3) Uani 1 1 d . U . . .
F133 F 0.4258(12) 0.48126(14) 0.4397(3) 0.107(2) Uani 1 1 d . U . . .
F134 F 0.3401(15) 0.4854(2) 0.5389(5) 0.146(3) Uani 1 1 d . U . . .
F142 F 1.0456(7) 0.53168(8) 0.03590(18) 0.0532(10) Uani 1 1 d . . . . .
F143 F 0.7899(7) 0.51188(12) -0.0202(2) 0.0652(12) Uani 1 1 d . . . . .
F144 F 0.9278(7) 0.48629(9) 0.06471(18) 0.0556(10) Uani 1 1 d . . . . .
N1 N 0.6923(7) 0.34371(10) 0.9290(2) 0.0332(10) Uani 1 1 d . . . . .
N11 N 0.7560(8) 0.26265(12) 0.8012(2) 0.0391(11) Uani 1 1 d . . . . .
N21 N 0.1949(7) 0.34730(11) 0.9249(2) 0.0335(10) Uani 1 1 d . . . . .
N31 N 0.2459(7) 0.28243(11) 0.7733(2) 0.0385(11) Uani 1 1 d . . . . .
N41 N 0.9221(8) 0.40675(12) 0.4741(3) 0.0439(12) Uani 1 1 d . . . . .
N51 N 1.0049(9) 0.47924(13) 0.3306(3) 0.0468(13) Uani 1 1 d . . . . .
N61 N 0.4306(9) 0.39824(12) 0.4094(3) 0.0431(12) Uani 1 1 d . . . . .
N71 N 0.5003(8) 0.46862(11) 0.2717(3) 0.0409(11) Uani 1 1 d . . . . .
C2 C 0.6425(8) 0.34055(13) 0.9902(3) 0.0356(12) Uani 1 1 d . . . . .
H2 H 0.6157 0.3212 1.0054 0.043 Uiso 1 1 calc R . . . .
C3 C 0.6305(8) 0.36492(14) 1.0300(3) 0.0349(12) Uani 1 1 d . . . . .
H3 H 0.5970 0.3621 1.0718 0.042 Uiso 1 1 calc R . . . .
C4 C 0.6683(8) 0.39431(13) 1.0081(3) 0.0347(11) Uani 1 1 d . . . . .
C5 C 0.7220(8) 0.39684(13) 0.9449(3) 0.0354(12) Uani 1 1 d . . . . .
H5 H 0.7514 0.4158 0.9287 0.043 Uiso 1 1 calc R . . . .
C6 C 0.7316(8) 0.37144(13) 0.9068(3) 0.0333(11) Uani 1 1 d . . . . .
H6 H 0.7659 0.3736 0.8648 0.040 Uiso 1 1 calc R . . . .
C7 C 0.6506(10) 0.42188(15) 1.0492(3) 0.0462(14) Uani 1 1 d . . . . .
H7A H 0.5298 0.4316 1.0382 0.069 Uiso 1 1 calc GR . . . .
H7B H 0.7531 0.4358 1.0422 0.069 Uiso 1 1 calc GR . . . .
H7C H 0.6577 0.4160 1.0936 0.069 Uiso 1 1 calc GR . . . .
C12 C 0.7621(13) 0.23405(16) 0.8238(3) 0.0549(18) Uani 1 1 d . . . . .
H12 H 0.7564 0.2308 0.8677 0.066 Uiso 1 1 calc R . . . .
C13 C 0.7764(13) 0.20960(16) 0.7838(3) 0.059(2) Uani 1 1 d . . . . .
H13 H 0.7725 0.1900 0.8004 0.070 Uiso 1 1 calc R . . . .
C14 C 0.7968(10) 0.21384(16) 0.7187(3) 0.0454(14) Uani 1 1 d . . . . .
C15 C 0.7891(9) 0.24355(16) 0.6957(3) 0.0438(14) Uani 1 1 d . . . . .
H15 H 0.7969 0.2474 0.6522 0.053 Uiso 1 1 calc R . . . .
C16 C 0.7699(9) 0.26715(14) 0.7381(3) 0.0402(13) Uani 1 1 d . . . . .
H16 H 0.7664 0.2870 0.7224 0.048 Uiso 1 1 calc R . . . .
C17 C 0.8169(12) 0.18738(19) 0.6748(4) 0.0590(19) Uani 1 1 d . . . . .
H17A H 0.8174 0.1945 0.6313 0.089 Uiso 1 1 calc GR . . . .
H17B H 0.7112 0.1737 0.6783 0.089 Uiso 1 1 calc GR . . . .
H17C H 0.9350 0.1770 0.6866 0.089 Uiso 1 1 calc GR . . . .
C22 C 0.1449(8) 0.33756(13) 0.9826(3) 0.0363(12) Uani 1 1 d . . . . .
H22 H 0.1217 0.3169 0.9881 0.044 Uiso 1 1 calc R . . . .
C23 C 0.1267(8) 0.35687(14) 1.0340(3) 0.0343(12) Uani 1 1 d . . . . .
H23 H 0.0920 0.3492 1.0730 0.041 Uiso 1 1 calc R . . . .
C24 C 0.1605(8) 0.38784(13) 1.0272(3) 0.0325(11) Uani 1 1 d . . . . .
C25 C 0.2094(8) 0.39780(13) 0.9671(3) 0.0327(11) Uani 1 1 d . . . . .
H25 H 0.2325 0.4183 0.9604 0.039 Uiso 1 1 calc R . . . .
C26 C 0.2238(8) 0.37740(13) 0.9177(3) 0.0333(11) Uani 1 1 d . . . . .
H26 H 0.2546 0.3846 0.8779 0.040 Uiso 1 1 calc R . . . .
C27 C 0.1519(9) 0.40914(15) 1.0833(3) 0.0423(13) Uani 1 1 d . . . . .
H27A H 0.2660 0.4069 1.1115 0.063 Uiso 1 1 calc GR . . . .
H27B H 0.0416 0.4044 1.1062 0.063 Uiso 1 1 calc GR . . . .
H27C H 0.1427 0.4297 1.0681 0.063 Uiso 1 1 calc GR . . . .
C32 C 0.2624(10) 0.25251(14) 0.7861(3) 0.0419(14) Uani 1 1 d . . . . .
H32 H 0.2599 0.2461 0.8285 0.050 Uiso 1 1 calc R . . . .
C33 C 0.2829(9) 0.23096(13) 0.7393(3) 0.0399(13) Uani 1 1 d . . . . .
H33 H 0.2933 0.2105 0.7504 0.048 Uiso 1 1 calc R . . . .
C34 C 0.2882(9) 0.23965(12) 0.6753(3) 0.0361(12) Uani 1 1 d . . . . .
C35 C 0.2737(9) 0.27068(14) 0.6634(3) 0.0403(13) Uani 1 1 d . . . . .
H35 H 0.2773 0.2778 0.6215 0.048 Uiso 1 1 calc R . . . .
C36 C 0.2544(9) 0.29093(13) 0.7118(3) 0.0385(13) Uani 1 1 d . . . . .
H36 H 0.2469 0.3115 0.7019 0.046 Uiso 1 1 calc R . . . .
C37 C 0.3086(11) 0.21723(15) 0.6222(3) 0.0481(15) Uani 1 1 d . . . . .
H37A H 0.2105 0.2208 0.5883 0.072 Uiso 1 1 calc GR . . . .
H37B H 0.2959 0.1969 0.6384 0.072 Uiso 1 1 calc GR . . . .
H37C H 0.4324 0.2195 0.6057 0.072 Uiso 1 1 calc GR . . . .
C42 C 0.8913(10) 0.37756(14) 0.4579(3) 0.0429(14) Uani 1 1 d . . . . .
H42 H 0.8837 0.3721 0.4148 0.052 Uiso 1 1 calc R . . . .
C43 C 0.8707(10) 0.35542(14) 0.5037(3) 0.0451(14) Uani 1 1 d . . . . .
H43 H 0.8501 0.3353 0.4913 0.054 Uiso 1 1 calc R . . . .
C44 C 0.8805(9) 0.36314(15) 0.5684(3) 0.0440(14) Uani 1 1 d . . . . .
C45 C 0.9123(13) 0.39321(17) 0.5834(4) 0.0582(19) Uani 1 1 d . . . . .
H45 H 0.9197 0.3993 0.6262 0.070 Uiso 1 1 calc R . . . .
C46 C 0.9334(14) 0.41430(15) 0.5362(4) 0.061(2) Uani 1 1 d . . . . .
H46 H 0.9563 0.4345 0.5477 0.073 Uiso 1 1 calc R . . . .
C47 C 0.8535(12) 0.33984(18) 0.6204(4) 0.0560(18) Uani 1 1 d . . . . .
H47A H 0.7213 0.3395 0.6299 0.084 Uiso 1 1 calc GR . . . .
H47B H 0.9321 0.3452 0.6584 0.084 Uiso 1 1 calc GR . . . .
H47C H 0.8901 0.3201 0.6058 0.084 Uiso 1 1 calc GR . . . .
C52 C 0.9964(9) 0.47374(16) 0.2672(3) 0.0441(14) Uani 1 1 d . . . . .
H52 H 0.9747 0.4540 0.2524 0.053 Uiso 1 1 calc R . . . .
C53 C 1.0190(9) 0.49674(16) 0.2236(3) 0.0416(13) Uani 1 1 d . . . . .
H53 H 1.0132 0.4923 0.1799 0.050 Uiso 1 1 calc R . . . .
C54 C 1.0506(10) 0.52664(15) 0.2445(3) 0.0433(14) Uani 1 1 d . . . . .
C55 C 1.0618(15) 0.53131(18) 0.3104(4) 0.064(2) Uani 1 1 d . . . . .
H55 H 1.0854 0.5507 0.3268 0.077 Uiso 1 1 calc R . . . .
C56 C 1.0383(14) 0.50723(17) 0.3520(3) 0.062(2) Uani 1 1 d . . . . .
H56 H 1.0461 0.5108 0.3960 0.075 Uiso 1 1 calc R . . . .
C57 C 1.0711(12) 0.55267(17) 0.1991(3) 0.0548(17) Uani 1 1 d . . . . .
H57A H 1.0802 0.5450 0.1564 0.082 Uiso 1 1 calc GR . . . .
H57B H 1.1850 0.5640 0.2120 0.082 Uiso 1 1 calc GR . . . .
H57C H 0.9612 0.5657 0.1997 0.082 Uiso 1 1 calc GR . . . .
C62 C 0.4091(14) 0.36972(16) 0.3870(3) 0.059(2) Uani 1 1 d . . . . .
H62 H 0.4132 0.3663 0.3431 0.071 Uiso 1 1 calc R . . . .
C63 C 0.3817(14) 0.34562(16) 0.4259(3) 0.060(2) Uani 1 1 d . . . . .
H63 H 0.3704 0.3262 0.4083 0.072 Uiso 1 1 calc R . . . .
C64 C 0.3704(9) 0.34949(13) 0.4910(3) 0.0373(12) Uani 1 1 d . . . . .
C65 C 0.3921(9) 0.37884(13) 0.5145(3) 0.0370(12) Uani 1 1 d . . . . .
H65 H 0.3872 0.3826 0.5582 0.044 Uiso 1 1 calc R . . . .
C66 C 0.4214(10) 0.40259(14) 0.4725(3) 0.0396(13) Uani 1 1 d . . . . .
H66 H 0.4351 0.4222 0.4889 0.048 Uiso 1 1 calc R . . . .
C67 C 0.3414(11) 0.32286(14) 0.5341(3) 0.0450(14) Uani 1 1 d . . . . .
H67A H 0.4531 0.3101 0.5358 0.067 Uiso 1 1 calc GR . . . .
H67B H 0.2316 0.3114 0.5175 0.067 Uiso 1 1 calc GR . . . .
H67C H 0.3210 0.3300 0.5765 0.067 Uiso 1 1 calc GR . . . .
C72 C 0.4896(10) 0.45996(13) 0.2101(3) 0.0459(15) Uani 1 1 d . . . . .
H72 H 0.4726 0.4394 0.2006 0.055 Uiso 1 1 calc R . . . .
C73 C 0.5027(10) 0.47998(14) 0.1605(3) 0.0435(14) Uani 1 1 d . . . . .
H73 H 0.4910 0.4730 0.1183 0.052 Uiso 1 1 calc R . . . .
C74 C 0.5333(8) 0.51071(13) 0.1729(3) 0.0338(11) Uani 1 1 d . . . . .
C75 C 0.5451(9) 0.51956(13) 0.2371(3) 0.0374(12) Uani 1 1 d . . . . .
H75 H 0.5646 0.5399 0.2478 0.045 Uiso 1 1 calc R . . . .
C76 C 0.5278(9) 0.49839(13) 0.2847(3) 0.0366(12) Uani 1 1 d . . . . .
H76 H 0.5355 0.5048 0.3272 0.044 Uiso 1 1 calc R . . . .
C77 C 0.5511(10) 0.53278(15) 0.1192(3) 0.0427(13) Uani 1 1 d . . . . .
H77A H 0.5356 0.5531 0.1348 0.064 Uiso 1 1 calc GR . . . .
H77B H 0.4537 0.5286 0.0855 0.064 Uiso 1 1 calc GR . . . .
H77C H 0.6753 0.5308 0.1030 0.064 Uiso 1 1 calc GR . . . .

loop_
_atom_site_aniso_label
_atom_site_aniso_U_11
_atom_site_aniso_U_22
_atom_site_aniso_U_33
_atom_site_aniso_U_23
_atom_site_aniso_U_13
_atom_site_aniso_U_12
I1 0.03647(19) 0.03239(18) 0.0378(2) 0.00150(13) -0.00025(14) -0.00054(13)
I2 0.0580(3) 0.0398(2) 0.0480(2) 0.00146(16) -0.00115(19) 0.00770(17)
Ag1 0.0510(3) 0.0398(2) 0.0387(2) -0.00889(17) -0.00375(19) -0.00390(18)
Ag2 0.0648(3) 0.0311(2) 0.0484(3) 0.01353(18) 0.0097(2) 0.00475(19)
P101 0.0505(8) 0.0284(6) 0.0282(7) 0.0041(5) 0.0017(6) 0.0003(6)
P111 0.0743(11) 0.0273(6) 0.0235(6) -0.0011(5) 0.0042(7) -0.0039(7)
P121 0.1199(19) 0.0329(8) 0.0338(8) -0.0074(6) 0.0168(10) -0.0016(9)
P131 0.109(2) 0.0348(11) 0.0319(11) -0.0080(9) -0.0095(13) 0.0144(13)
P141 0.0449(11) 0.0299(9) 0.0251(9) -0.0051(7) 0.0024(8) -0.0056(8)
F102 0.130(5) 0.060(3) 0.075(3) 0.000(2) -0.029(3) 0.019(3)
F103 0.110(4) 0.056(3) 0.090(4) -0.009(2) -0.015(3) -0.004(3)
F104 0.120(4) 0.069(3) 0.073(3) 0.006(2) -0.018(3) 0.026(3)
F105 0.115(4) 0.055(3) 0.132(5) -0.010(3) -0.051(4) -0.004(3)
F106 0.103(4) 0.157(6) 0.082(4) 0.002(4) 0.024(3) 0.000(4)
F107 0.090(4) 0.180(6) 0.073(3) -0.034(4) 0.013(3) 0.002(4)
F112 0.116(4) 0.099(4) 0.092(4) -0.021(3) 0.041(3) -0.033(3)
F113 0.150(5) 0.048(2) 0.037(2) -0.0112(17) 0.010(2) -0.023(3)
F114 0.146(5) 0.097(4) 0.077(3) -0.028(3) 0.032(3) -0.045(3)
F115 0.116(4) 0.054(2) 0.040(2) -0.0085(17) 0.006(2) -0.025(2)
F116 0.127(5) 0.060(3) 0.096(4) -0.011(3) -0.026(3) 0.006(3)
F117 0.174(6) 0.057(3) 0.104(4) 0.009(3) -0.052(4) 0.000(3)
F122 0.144(5) 0.095(4) 0.121(5) 0.007(4) 0.011(4) 0.020(4)
F123 0.136(5) 0.077(3) 0.100(4) -0.002(3) 0.022(4) -0.002(3)
F124 0.126(5) 0.189(7) 0.112(5) -0.028(5) -0.008(4) 0.012(5)
F125 0.183(6) 0.069(3) 0.069(3) -0.016(2) 0.049(4) -0.012(3)
F126 0.203(7) 0.079(4) 0.066(3) -0.014(3) 0.058(4) -0.004(4)
F127 0.120(4) 0.070(3) 0.063(3) -0.029(2) 0.014(3) 0.012(3)
F132 0.137(6) 0.070(3) 0.144(6) -0.013(4) -0.044(5) 0.026(4)
F133 0.159(6) 0.075(4) 0.081(4) -0.022(3) -0.028(4) 0.010(4)
F134 0.171(9) 0.145(7) 0.124(6) -0.003(5) 0.019(6) -0.010(6)
F142 0.083(3) 0.0380(19) 0.0389(19) -0.0129(15) 0.0104(19) -0.0157(19)
F143 0.055(3) 0.075(3) 0.063(3) -0.003(2) -0.008(2) 0.008(2)
F144 0.091(3) 0.045(2) 0.0328(19) -0.0021(15) 0.0165(19) -0.016(2)
N1 0.030(2) 0.032(2) 0.037(2) 0.0004(18) -0.0014(19) 0.0010(18)
N11 0.045(3) 0.038(3) 0.035(3) 0.002(2) 0.003(2) 0.002(2)
N21 0.032(2) 0.036(2) 0.032(2) -0.0010(18) -0.0024(18) -0.0025(18)
N31 0.042(3) 0.035(2) 0.037(3) -0.002(2) -0.007(2) -0.002(2)
N41 0.054(3) 0.034(2) 0.042(3) 0.000(2) -0.003(2) 0.008(2)
N51 0.053(3) 0.050(3) 0.037(3) -0.003(2) -0.002(2) 0.009(2)
N61 0.059(3) 0.035(3) 0.035(3) 0.006(2) 0.003(2) 0.000(2)
N71 0.051(3) 0.030(2) 0.042(3) 0.000(2) 0.001(2) 0.003(2)
C2 0.028(3) 0.037(3) 0.041(3) 0.009(2) -0.002(2) 0.000(2)
C3 0.024(2) 0.045(3) 0.035(3) 0.007(2) -0.002(2) 0.001(2)
C4 0.025(2) 0.038(3) 0.040(3) -0.001(2) -0.002(2) -0.001(2)
C5 0.029(3) 0.034(3) 0.042(3) 0.007(2) -0.002(2) 0.000(2)
C6 0.027(3) 0.037(3) 0.035(3) 0.006(2) 0.001(2) -0.001(2)
C7 0.043(3) 0.045(3) 0.051(4) -0.008(3) 0.000(3) -0.004(3)
C12 0.090(6) 0.044(4) 0.031(3) 0.005(3) 0.007(3) 0.008(3)
C13 0.097(6) 0.040(3) 0.039(4) 0.004(3) 0.004(4) 0.011(4)
C14 0.047(4) 0.051(4) 0.037(3) -0.002(3) -0.002(3) -0.001(3)
C15 0.044(3) 0.058(4) 0.028(3) 0.002(3) -0.004(2) -0.006(3)
C16 0.043(3) 0.043(3) 0.034(3) 0.010(2) -0.003(2) -0.005(2)
C17 0.066(5) 0.063(5) 0.047(4) -0.016(3) 0.002(3) 0.000(4)
C22 0.031(3) 0.035(3) 0.042(3) 0.003(2) -0.004(2) 0.000(2)
C23 0.026(2) 0.045(3) 0.031(3) 0.012(2) 0.003(2) 0.002(2)
C24 0.026(2) 0.041(3) 0.030(3) 0.005(2) 0.000(2) 0.004(2)
C25 0.032(3) 0.034(3) 0.032(3) 0.005(2) 0.002(2) -0.005(2)
C26 0.031(3) 0.038(3) 0.030(3) 0.005(2) -0.002(2) -0.005(2)
C27 0.043(3) 0.049(3) 0.036(3) -0.002(3) 0.008(3) 0.000(3)
C32 0.054(4) 0.036(3) 0.034(3) 0.005(2) -0.008(3) -0.005(3)
C33 0.047(3) 0.029(3) 0.042(3) 0.002(2) -0.009(3) -0.004(2)
C34 0.039(3) 0.028(3) 0.040(3) -0.003(2) -0.006(2) -0.002(2)
C35 0.049(3) 0.034(3) 0.038(3) 0.005(2) -0.001(3) -0.004(2)
C36 0.048(3) 0.027(3) 0.039(3) 0.003(2) -0.004(3) -0.003(2)
C37 0.059(4) 0.036(3) 0.048(4) -0.006(3) -0.004(3) 0.000(3)
C42 0.049(4) 0.037(3) 0.042(3) -0.005(2) -0.005(3) 0.008(3)
C43 0.048(4) 0.033(3) 0.054(4) -0.003(3) 0.000(3) 0.005(3)
C44 0.042(3) 0.041(3) 0.049(4) 0.003(3) 0.001(3) 0.012(3)
C45 0.084(6) 0.045(4) 0.045(4) -0.007(3) -0.003(4) 0.010(4)
C46 0.100(6) 0.030(3) 0.051(4) -0.006(3) -0.006(4) 0.005(3)
C47 0.060(4) 0.053(4) 0.055(4) 0.007(3) 0.007(3) 0.014(3)
C52 0.040(3) 0.050(3) 0.042(3) -0.015(3) 0.000(3) 0.007(3)
C53 0.034(3) 0.057(4) 0.034(3) -0.011(3) -0.001(2) 0.004(3)
C54 0.047(3) 0.049(3) 0.033(3) -0.007(3) 0.001(3) 0.005(3)
C55 0.108(7) 0.046(4) 0.039(4) -0.013(3) 0.000(4) 0.003(4)
C56 0.107(7) 0.048(4) 0.032(3) -0.010(3) 0.004(4) 0.009(4)
C57 0.066(5) 0.057(4) 0.041(4) 0.001(3) 0.002(3) 0.005(3)
C62 0.103(6) 0.044(4) 0.030(3) -0.001(3) 0.000(3) -0.015(4)
C63 0.107(7) 0.038(3) 0.034(3) -0.003(3) 0.003(4) -0.021(4)
C64 0.044(3) 0.033(3) 0.035(3) 0.003(2) 0.003(2) 0.000(2)
C65 0.051(3) 0.033(3) 0.027(3) 0.002(2) 0.006(2) 0.004(2)
C66 0.054(4) 0.034(3) 0.031(3) 0.001(2) 0.005(3) 0.004(2)
C67 0.062(4) 0.036(3) 0.039(3) 0.003(2) 0.012(3) -0.002(3)
C72 0.061(4) 0.026(3) 0.051(4) -0.008(2) 0.002(3) 0.001(3)
C73 0.054(4) 0.037(3) 0.039(3) -0.009(2) -0.002(3) 0.005(3)
C74 0.036(3) 0.031(3) 0.035(3) 0.000(2) 0.002(2) 0.007(2)
C75 0.046(3) 0.026(2) 0.040(3) -0.006(2) 0.003(2) 0.004(2)
C76 0.045(3) 0.032(3) 0.033(3) -0.003(2) 0.001(2) 0.004(2)
C77 0.052(4) 0.044(3) 0.033(3) 0.003(2) 0.006(3) 0.005(3)

loop_
_atom_type_symbol
_atom_type_description
_atom_type_scat_dispersion_real
_atom_type_scat_dispersion_imag
_atom_type_scat_source
C C 0.0181 0.0091 'International Tables Vol C Tables 4.2.6.8 and 6.1.1.4'
H H 0.0000 0.0000 'International Tables Vol C Tables 4.2.6.8 and 6.1.1.4'
Ag Ag 0.1306 4.2820 'International Tables Vol C Tables 4.2.6.8 and 6.1.1.4'
F F 0.0727 0.0534 'International Tables Vol C Tables 4.2.6.8 and 6.1.1.4'
I I -0.3257 6.8362 'International Tables Vol C Tables 4.2.6.8 and 6.1.1.4'
N N 0.0311 0.0180 'International Tables Vol C Tables 4.2.6.8 and 6.1.1.4'
P P 0.2955 0.4335 'International Tables Vol C Tables 4.2.6.8 and 6.1.1.4'

loop_
_exptl_crystal_face_index_h
_exptl_crystal_face_index_k
_exptl_crystal_face_index_l
_exptl_crystal_face_perp_dist
0 -26 5 0.0229
0 26 -5 0.0229
4 5 4 0.0586
-5 -1 0 0.0497
0 11 12 0.0437
0 -11 -12 0.0357
-1 -5 -13 0.0354
-1 16 -11 0.0250
1 11 12 0.0475
1 -8 13 0.0443
0 9 -13 0.0244
1 25 -6 0.0295
-2 25 -5 0.0279
0 24 7 0.0423

loop_
_geom_angle_atom_site_label_1
_geom_angle_atom_site_label_2
_geom_angle_atom_site_label_3
_geom_angle
_geom_angle_site_symmetry_1
_geom_angle_site_symmetry_3
_geom_angle_publ_flag
N1 I1 N11 178.56(18) . . ?
N51 I2 N41 177.8(2) . . ?
N31 Ag1 N21 178.67(19) . . ?
N71 Ag2 N61 172.9(2) . . ?
F103 P101 F102 88.0(3) . . ?
F103 P101 F106 84.7(4) . . ?
F104 P101 F102 179.0(4) . . ?
F104 P101 F103 92.2(3) . . ?
F104 P101 F106 88.2(4) . . ?
F105 P101 F102 91.9(3) . . ?
F105 P101 F103 178.7(4) . . ?
F105 P101 F104 87.8(3) . . ?
F105 P101 F106 96.6(5) . . ?
F106 P101 F102 90.8(4) . . ?
F107 P101 F102 89.9(4) . . ?
F107 P101 F103 92.7(4) . . ?
F107 P101 F104 91.1(4) . . ?
F107 P101 F105 86.1(4) . . ?
F107 P101 F106 177.3(5) . . ?
F112 P111 F113 90.5(3) . . ?
F112 P111 F114 178.3(5) . . ?
F112 P111 F115 90.1(3) . . ?
F112 P111 F116 88.6(4) . . ?
F113 P111 F114 88.7(3) . . ?
F113 P111 F115 179.0(3) . . ?
F115 P111 F114 90.7(3) . . ?
F116 P111 F113 91.4(3) . . ?
F116 P111 F114 89.9(4) . . ?
F116 P111 F115 89.5(3) . . ?
F117 P111 F112 97.6(5) . . ?
F117 P111 F113 88.8(3) . . ?
F117 P111 F114 83.9(5) . . ?
F117 P111 F115 90.3(3) . . ?
F117 P111 F116 173.8(5) . . ?
F123 P121 F122 82.1(4) . . ?
F124 P121 F122 175.6(5) . . ?
F124 P121 F123 93.5(5) . . ?
F124 P121 F125 103.1(6) . . ?
F124 P121 F126 90.6(5) . . ?
F124 P121 F127 94.2(5) . . ?
F125 P121 F122 81.2(4) . . ?
F125 P121 F123 163.1(5) . . ?
F125 P121 F126 88.8(3) . . ?
F125 P121 F127 91.2(3) . . ?
F126 P121 F122 88.6(5) . . ?
F126 P121 F123 87.8(4) . . ?
F126 P121 F127 175.1(5) . . ?
F127 P121 F122 86.5(4) . . ?
F127 P121 F123 90.8(3) . . ?
F132 P131 F132 180.0 3_666 . ?
F132 P131 F133 90.3(4) 3_666 . ?
F132 P131 F133 89.7(4) . . ?
F132 P131 F133 89.7(4) 3_666 3_666 ?
F132 P131 F133 90.3(4) . 3_666 ?
F132 P131 F134 91.7(5) 3_666 3_666 ?
F132 P131 F134 91.8(5) . . ?
F132 P131 F134 88.3(5) 3_666 . ?
F132 P131 F134 88.2(5) . 3_666 ?
F133 P131 F133 180.0 3_666 . ?
F133 P131 F134 90.3(5) . 3_666 ?
F133 P131 F134 89.7(5) 3_666 3_666 ?
F133 P131 F134 90.3(5) 3_666 . ?
F133 P131 F134 89.7(5) . . ?
F134 P131 F134 180.0(7) 3_666 . ?
F142 P141 F142 180.0 3_765 . ?
F143 P141 F142 90.8(2) 3_765 . ?
F143 P141 F142 90.8(2) . 3_765 ?
F143 P141 F142 89.2(2) . . ?
F143 P141 F142 89.2(2) 3_765 3_765 ?
F143 P141 F143 180.0 3_765 . ?
F143 P141 F144 89.8(3) 3_765 . ?
F143 P141 F144 90.2(3) . . ?
F143 P141 F144 90.2(3) 3_765 3_765 ?
F143 P141 F144 89.8(3) . 3_765 ?
F144 P141 F142 89.81(19) . . ?
F144 P141 F142 90.19(19) . 3_765 ?
F144 P141 F142 89.81(19) 3_765 3_765 ?
F144 P141 F142 90.19(19) 3_765 . ?
F144 P141 F144 180.0(3) . 3_765 ?
C2 N1 I1 120.8(4) . . ?
C6 N1 I1 119.6(4) . . ?
C6 N1 C2 119.6(5) . . ?
C12 N11 I1 121.6(4) . . ?
C16 N11 I1 119.6(4) . . ?
C16 N11 C12 118.7(6) . . ?
C22 N21 Ag1 119.8(4) . . ?
C26 N21 Ag1 122.7(4) . . ?
C26 N21 C22 117.5(5) . . ?
C32 N31 Ag1 121.4(4) . . ?
C36 N31 Ag1 121.6(4) . . ?
C36 N31 C32 116.9(5) . . ?
C42 N41 I2 121.9(4) . . ?
C46 N41 I2 119.4(5) . . ?
C46 N41 C42 118.6(6) . . ?
C52 N51 I2 121.4(5) . . ?
C56 N51 I2 119.0(5) . . ?
C56 N51 C52 119.6(6) . . ?
C62 N61 Ag2 120.3(4) . . ?
C66 N61 Ag2 122.1(4) . . ?
C66 N61 C62 117.6(5) . . ?
C72 N71 Ag2 119.3(4) . . ?
C72 N71 C76 117.8(5) . . ?
C76 N71 Ag2 122.9(4) . . ?
N1 C2 H2 119.2 . . ?
N1 C2 C3 121.7(5) . . ?
C3 C2 H2 119.2 . . ?
C2 C3 H3 119.9 . . ?
C2 C3 C4 120.3(5) . . ?
C4 C3 H3 119.9 . . ?
C3 C4 C7 122.3(6) . . ?
C5 C4 C3 116.7(5) . . ?
C5 C4 C7 121.0(6) . . ?
C4 C5 H5 119.7 . . ?
C6 C5 C4 120.5(5) . . ?
C6 C5 H5 119.7 . . ?
N1 C6 C5 121.2(5) . . ?
N1 C6 H6 119.4 . . ?
C5 C6 H6 119.4 . . ?
C4 C7 H7A 109.5 . . ?
C4 C7 H7B 109.5 . . ?
C4 C7 H7C 109.5 . . ?
H7A C7 H7B 109.5 . . ?
H7A C7 H7C 109.5 . . ?
H7B C7 H7C 109.5 . . ?
N11 C12 H12 119.3 . . ?
N11 C12 C13 121.5(6) . . ?
C13 C12 H12 119.3 . . ?
C12 C13 H13 119.7 . . ?
C12 C13 C14 120.6(7) . . ?
C14 C13 H13 119.7 . . ?
C13 C14 C15 117.4(6) . . ?
C13 C14 C17 121.1(7) . . ?
C15 C14 C17 121.5(6) . . ?
C14 C15 H15 120.4 . . ?
C16 C15 C14 119.3(6) . . ?
C16 C15 H15 120.4 . . ?
N11 C16 C15 122.5(6) . . ?
N11 C16 H16 118.8 . . ?
C15 C16 H16 118.8 . . ?
C14 C17 H17A 109.5 . . ?
C14 C17 H17B 109.5 . . ?
C14 C17 H17C 109.5 . . ?
H17A C17 H17B 109.5 . . ?
H17A C17 H17C 109.5 . . ?
H17B C17 H17C 109.5 . . ?
N21 C22 H22 118.5 . . ?
N21 C22 C23 122.9(5) . . ?
C23 C22 H22 118.5 . . ?
C22 C23 H23 120.1 . . ?
C22 C23 C24 119.8(5) . . ?
C24 C23 H23 120.1 . . ?
C23 C24 C25 117.0(5) . . ?
C23 C24 C27 120.8(5) . . ?
C25 C24 C27 122.1(5) . . ?
C24 C25 H25 119.8 . . ?
C26 C25 C24 120.4(5) . . ?
C26 C25 H25 119.8 . . ?
N21 C26 C25 122.4(5) . . ?
N21 C26 H26 118.8 . . ?
C25 C26 H26 118.8 . . ?
C24 C27 H27A 109.5 . . ?
C24 C27 H27B 109.5 . . ?
C24 C27 H27C 109.5 . . ?
H27A C27 H27B 109.5 . . ?
H27A C27 H27C 109.5 . . ?
H27B C27 H27C 109.5 . . ?
N31 C32 H32 118.5 . . ?
N31 C32 C33 123.0(6) . . ?
C33 C32 H32 118.5 . . ?
C32 C33 H33 119.9 . . ?
C32 C33 C34 120.3(5) . . ?
C34 C33 H33 119.9 . . ?
C33 C34 C37 122.7(5) . . ?
C35 C34 C33 115.8(5) . . ?
C35 C34 C37 121.5(6) . . ?
C34 C35 H35 119.4 . . ?
C36 C35 C34 121.3(6) . . ?
C36 C35 H35 119.4 . . ?
N31 C36 C35 122.8(5) . . ?
N31 C36 H36 118.6 . . ?
C35 C36 H36 118.6 . . ?
C34 C37 H37A 109.5 . . ?
C34 C37 H37B 109.5 . . ?
C34 C37 H37C 109.5 . . ?
H37A C37 H37B 109.5 . . ?
H37A C37 H37C 109.5 . . ?
H37B C37 H37C 109.5 . . ?
N41 C42 H42 119.2 . . ?
N41 C42 C43 121.6(6) . . ?
C43 C42 H42 119.2 . . ?
C42 C43 H43 120.0 . . ?
C42 C43 C44 120.1(6) . . ?
C44 C43 H43 120.0 . . ?
C43 C44 C47 122.1(6) . . ?
C45 C44 C43 116.9(6) . . ?
C45 C44 C47 121.0(7) . . ?
C44 C45 H45 119.6 . . ?
C46 C45 C44 120.8(7) . . ?
C46 C45 H45 119.6 . . ?
N41 C46 C45 121.9(6) . . ?
N41 C46 H46 119.0 . . ?
C45 C46 H46 119.0 . . ?
C44 C47 H47A 109.5 . . ?
C44 C47 H47B 109.5 . . ?
C44 C47 H47C 109.5 . . ?
H47A C47 H47B 109.5 . . ?
H47A C47 H47C 109.5 . . ?
H47B C47 H47C 109.5 . . ?
N51 C52 H52 119.3 . . ?
N51 C52 C53 121.4(6) . . ?
C53 C52 H52 119.3 . . ?
C52 C53 H53 119.8 . . ?
C52 C53 C54 120.5(6) . . ?
C54 C53 H53 119.8 . . ?
C53 C54 C57 122.7(6) . . ?
C55 C54 C53 116.4(7) . . ?
C55 C54 C57 120.9(6) . . ?
C54 C55 H55 119.8 . . ?
C56 C55 C54 120.5(7) . . ?
C56 C55 H55 119.8 . . ?
N51 C56 C55 121.6(6) . . ?
N51 C56 H56 119.2 . . ?
C55 C56 H56 119.2 . . ?
C54 C57 H57A 109.5 . . ?
C54 C57 H57B 109.5 . . ?
C54 C57 H57C 109.5 . . ?
H57A C57 H57B 109.5 . . ?
H57A C57 H57C 109.5 . . ?
H57B C57 H57C 109.5 . . ?
N61 C62 H62 118.7 . . ?
N61 C62 C63 122.6(6) . . ?
C63 C62 H62 118.7 . . ?
C62 C63 H63 119.5 . . ?
C62 C63 C64 121.0(6) . . ?
C64 C63 H63 119.5 . . ?
C63 C64 C65 116.8(6) . . ?
C63 C64 C67 121.0(6) . . ?
C65 C64 C67 122.1(5) . . ?
C64 C65 H65 120.2 . . ?
C64 C65 C66 119.7(5) . . ?
C66 C65 H65 120.2 . . ?
N61 C66 C65 122.3(6) . . ?
N61 C66 H66 118.8 . . ?
C65 C66 H66 118.8 . . ?
C64 C67 H67A 109.5 . . ?
C64 C67 H67B 109.5 . . ?
C64 C67 H67C 109.5 . . ?
H67A C67 H67B 109.5 . . ?
H67A C67 H67C 109.5 . . ?
H67B C67 H67C 109.5 . . ?
N71 C72 H72 118.6 . . ?
N71 C72 C73 122.9(6) . . ?
C73 C72 H72 118.6 . . ?
C72 C73 H73 119.9 . . ?
C72 C73 C74 120.2(6) . . ?
C74 C73 H73 119.9 . . ?
C73 C74 C75 116.7(5) . . ?
C73 C74 C77 120.7(6) . . ?
C75 C74 C77 122.6(5) . . ?
C74 C75 H75 119.8 . . ?
C76 C75 C74 120.3(5) . . ?
C76 C75 H75 119.8 . . ?
N71 C76 C75 122.1(5) . . ?
N71 C76 H76 118.9 . . ?
C75 C76 H76 118.9 . . ?
C74 C77 H77A 109.5 . . ?
C74 C77 H77B 109.5 . . ?
C74 C77 H77C 109.5 . . ?
H77A C77 H77B 109.5 . . ?
H77A C77 H77C 109.5 . . ?
H77B C77 H77C 109.5 . . ?

loop_
_geom_bond_atom_site_label_1
_geom_bond_atom_site_label_2
_geom_bond_distance
_geom_bond_site_symmetry_2
_geom_bond_publ_flag
I1 N1 2.245(5) . ?
I1 N11 2.248(5) . ?
I2 N41 2.225(6) . ?
I2 N51 2.215(6) . ?
Ag1 N21 2.150(5) . ?
Ag1 N31 2.144(5) . ?
Ag2 N61 2.142(5) . ?
Ag2 N71 2.141(5) . ?
P101 F102 1.577(5) . ?
P101 F103 1.569(5) . ?
P101 F104 1.567(5) . ?
P101 F105 1.564(6) . ?
P101 F106 1.569(7) . ?
P101 F107 1.539(7) . ?
P111 F112 1.540(6) . ?
P111 F113 1.585(4) . ?
P111 F114 1.596(7) . ?
P111 F115 1.595(4) . ?
P111 F116 1.563(6) . ?
P111 F117 1.536(6) . ?
P121 F122 1.685(9) . ?
P121 F123 1.583(7) . ?
P121 F124 1.426(9) . ?
P121 F125 1.533(6) . ?
P121 F126 1.582(6) . ?
P121 F127 1.582(5) . ?
P131 F132 1.553(6) . ?
P131 F132 1.553(6) 3_666 ?
P131 F133 1.559(6) 3_666 ?
P131 F133 1.559(6) . ?
P131 F134 1.567(10) 3_666 ?
P131 F134 1.567(10) . ?
P141 F142 1.602(3) 3_765 ?
P141 F142 1.602(3) . ?
P141 F143 1.585(4) . ?
P141 F143 1.585(4) 3_765 ?
P141 F144 1.595(4) . ?
P141 F144 1.595(4) 3_765 ?
N1 C2 1.355(8) . ?
N1 C6 1.340(7) . ?
N11 C12 1.342(8) . ?
N11 C16 1.342(8) . ?
N21 C22 1.349(8) . ?
N21 C26 1.349(7) . ?
N31 C32 1.345(8) . ?
N31 C36 1.342(8) . ?
N41 C42 1.339(8) . ?
N41 C46 1.334(9) . ?
N51 C52 1.342(8) . ?
N51 C56 1.323(9) . ?
N61 C62 1.342(9) . ?
N61 C66 1.338(8) . ?
N71 C72 1.338(8) . ?
N71 C76 1.347(8) . ?
C2 H2 0.9300 . ?
C2 C3 1.362(9) . ?
C3 H3 0.9300 . ?
C3 C4 1.402(8) . ?
C4 C5 1.401(9) . ?
C4 C7 1.495(8) . ?
C5 H5 0.9300 . ?
C5 C6 1.376(8) . ?
C6 H6 0.9300 . ?
C7 H7A 0.9600 . ?
C7 H7B 0.9600 . ?
C7 H7C 0.9600 . ?
C12 H12 0.9300 . ?
C12 C13 1.369(10) . ?
C13 H13 0.9300 . ?
C13 C14 1.389(10) . ?
C14 C15 1.391(10) . ?
C14 C17 1.494(10) . ?
C15 H15 0.9300 . ?
C15 C16 1.376(9) . ?
C16 H16 0.9300 . ?
C17 H17A 0.9600 . ?
C17 H17B 0.9600 . ?
C17 H17C 0.9600 . ?
C22 H22 0.9300 . ?
C22 C23 1.381(9) . ?
C23 H23 0.9300 . ?
C23 C24 1.390(8) . ?
C24 C25 1.394(8) . ?
C24 C27 1.505(8) . ?
C25 H25 0.9300 . ?
C25 C26 1.376(8) . ?
C26 H26 0.9300 . ?
C27 H27A 0.9600 . ?
C27 H27B 0.9600 . ?
C27 H27C 0.9600 . ?
C32 H32 0.9300 . ?
C32 C33 1.375(9) . ?
C33 H33 0.9300 . ?
C33 C34 1.392(9) . ?
C34 C35 1.389(8) . ?
C34 C37 1.498(8) . ?
C35 H35 0.9300 . ?
C35 C36 1.361(9) . ?
C36 H36 0.9300 . ?
C37 H37A 0.9600 . ?
C37 H37B 0.9600 . ?
C37 H37C 0.9600 . ?
C42 H42 0.9300 . ?
C42 C43 1.379(9) . ?
C43 H43 0.9300 . ?
C43 C44 1.389(10) . ?
C44 C45 1.372(10) . ?
C44 C47 1.513(10) . ?
C45 H45 0.9300 . ?
C45 C46 1.369(11) . ?
C46 H46 0.9300 . ?
C47 H47A 0.9600 . ?
C47 H47B 0.9600 . ?
C47 H47C 0.9600 . ?
C52 H52 0.9300 . ?
C52 C53 1.377(10) . ?
C53 H53 0.9300 . ?
C53 C54 1.397(9) . ?
C54 C55 1.387(9) . ?
C54 C57 1.500(10) . ?
C55 H55 0.9300 . ?
C55 C56 1.386(11) . ?
C56 H56 0.9300 . ?
C57 H57A 0.9600 . ?
C57 H57B 0.9600 . ?
C57 H57C 0.9600 . ?
C62 H62 0.9300 . ?
C62 C63 1.356(10) . ?
C63 H63 0.9300 . ?
C63 C64 1.378(9) . ?
C64 C65 1.384(8) . ?
C64 C67 1.498(8) . ?
C65 H65 0.9300 . ?
C65 C66 1.388(8) . ?
C66 H66 0.9300 . ?
C67 H67A 0.9600 . ?
C67 H67B 0.9600 . ?
C67 H67C 0.9600 . ?
C72 H72 0.9300 . ?
C72 C73 1.366(10) . ?
C73 H73 0.9300 . ?
C73 C74 1.389(8) . ?
C74 C75 1.390(8) . ?
C74 C77 1.494(8) . ?
C75 H75 0.9300 . ?
C75 C76 1.373(8) . ?
C76 H76 0.9300 . ?
C77 H77A 0.9600 . ?
C77 H77B 0.9600 . ?
C77 H77C 0.9600 . ?

loop_
_exptl_oxdiff_crystal_face_indexfrac_h
_exptl_oxdiff_crystal_face_indexfrac_k
_exptl_oxdiff_crystal_face_indexfrac_l
_exptl_oxdiff_crystal_face_x
_exptl_oxdiff_crystal_face_y
_exptl_oxdiff_crystal_face_z
0.1096 -26.0492 5.4762 0.0785 -0.9969 0.0090
-0.1096 26.0492 -5.4762 -0.0785 0.9969 -0.0090
4.1666 5.0395 3.8556 0.8021 0.0636 0.5937
-4.5213 -1.4924 0.1303 -0.9494 -0.0750 -0.3050
-0.0291 11.4062 12.3871 -0.2329 -0.0175 0.9723
0.0291 -11.4062 -12.3871 0.2329 0.0175 -0.9723
-1.0011 -5.0141 -12.9865 -0.0085 0.2341 -0.9905
-1.0026 15.9686 -10.9854 -0.1412 0.8406 -0.5692
1.0004 11.0090 11.9879 -0.0080 -0.0126 1.0072
1.0022 -7.9751 12.9850 0.0737 -0.6475 0.8113
-0.0023 8.9911 -12.9901 0.1325 0.6852 -0.7328
0.9972 24.9954 -5.9982 0.1678 0.9851 0.0138
-2.0026 24.9449 -4.9832 -0.4796 0.9368 -0.1144
-0.0012 23.9808 6.9980 -0.2161 0.5484 0.7922
